data_7711852
loop_
_publ_author_name
'Yagura, Shogo'
'Hayakawa, Naoki'
'Kuroda, Airi'
'Ota, Kei'
'Tanishita, Rhota'
'Urasaki, Genya'
'Nakahodo, Tsukasa'
'Nakai, Hidetaka'
'Hoshino, Manabu'
'Hashizume, Daisuke'
'Matsuo, Tsukasa'

_publ_section_title
;
 A series of (<i>E</i>)-1,2-diaryldigermenes incorporating bulky Eind
 groups: structural characteristics and absorption properties.
;
_journal_name_full 'Dalton transactions (Cambridge, England : 2003)'
_journal_paper_doi 10.1039/d2dt03427a
_journal_year 2022
_chemical_formula_moiety 'C72 H100 Ge2 O0.43 S4'
_chemical_formula_sum 'C72 H100 Ge2 O0.43 S4'
_chemical_formula_weight 1245.85
_chemical_name_systematic bis(2,2'-bithiophen-5-yl)digermene
_chemical_temperature_decomposition 438.0(10)
_space_group_crystal_system monoclinic
_space_group_IT_number 14
_space_group_name_Hall '-P 2ybc'
_space_group_name_H-M_alt 'P 1 21/c 1'
_atom_sites_solution_hydrogens geom
_atom_sites_solution_primary direct
_atom_sites_solution_secondary difmap
_audit_creation_method SHELXL-2018/3
_audit_update_record
;
2021-04-13 deposited with the CCDC.	2022-11-22 downloaded from the CCDC.
;
_cell_angle_alpha 90
_cell_angle_beta 91.415(2)
_cell_angle_gamma 90
_cell_formula_units_Z 2
_cell_length_a 11.2966(2)
_cell_length_b 27.7798(6)
_cell_length_c 10.3380(2)
_cell_measurement_reflns_used 22617
_cell_measurement_temperature 100
_cell_measurement_theta_max 30.45
_cell_measurement_theta_min 2.45
_cell_volume 3243.25(11)
_computing_cell_refinement 'CrysAlisPro 1.171.39.20a'
_computing_data_collection 'CrysAlisPro 1.171.39.20a'
_computing_data_reduction 'CrysAlisPro 1.171.39.20a'
_computing_molecular_graphics SHELXLE
_computing_publication_material 'SHELXL-2018/3 (Sheldrick, 2018)'
_computing_structure_refinement 'SHELXL-2018/3 (Sheldrick, 2018)'
_computing_structure_solution SIR2011
_diffrn_ambient_temperature 100
_diffrn_detector_area_resol_mean 5.811
_diffrn_measured_fraction_theta_full 0.999
_diffrn_measured_fraction_theta_max 0.944
_diffrn_measurement_device_type 'Rigaku XtaLAB P200'
_diffrn_measurement_method \w-scan
_diffrn_radiation_type MoK\a
_diffrn_radiation_wavelength 0.71073
_diffrn_reflns_av_R_equivalents 0.0530
_diffrn_reflns_av_unetI/netI 0.0408
_diffrn_reflns_Laue_measured_fraction_full 0.999
_diffrn_reflns_Laue_measured_fraction_max 0.944
_diffrn_reflns_limit_h_max 16
_diffrn_reflns_limit_h_min -16
_diffrn_reflns_limit_k_max 41
_diffrn_reflns_limit_k_min -41
_diffrn_reflns_limit_l_max 14
_diffrn_reflns_limit_l_min -15
_diffrn_reflns_number 78615
_diffrn_reflns_point_group_measured_fraction_full 0.999
_diffrn_reflns_point_group_measured_fraction_max 0.944
_diffrn_reflns_theta_full 25.242
_diffrn_reflns_theta_max 32.087
_diffrn_reflns_theta_min 1.947
_diffrn_source 'X-ray tube'
_exptl_absorpt_coefficient_mu 1.097
_exptl_absorpt_correction_T_max 0.917
_exptl_absorpt_correction_T_min 0.667
_exptl_absorpt_correction_type multi-scan
_exptl_absorpt_process_details
;
 CrysAlisPro 1.171.39.20a (Rigaku Oxford Diffraction, 2015)
 Empirical absorption correction using spherical harmonics,
 implemented in SCALE3 ABSPACK scaling algorithm.
;
_exptl_crystal_colour red
_exptl_crystal_density_diffrn 1.276
_exptl_crystal_description needle
_exptl_crystal_F_000 1327
_exptl_crystal_recrystallization_method 'Re-crystallisation from solvent: dichloromethane and HMDSO'
_exptl_crystal_size_max 0.182
_exptl_crystal_size_mid 0.090
_exptl_crystal_size_min 0.079
_refine_diff_density_max 0.923
_refine_diff_density_min -0.571
_refine_diff_density_rms 0.074
_refine_ls_extinction_method none
_refine_ls_goodness_of_fit_ref 1.105
_refine_ls_hydrogen_treatment constr
_refine_ls_matrix_type full
_refine_ls_number_parameters 473
_refine_ls_number_reflns 10719
_refine_ls_number_restraints 182
_refine_ls_restrained_S_all 1.101
_refine_ls_R_factor_all 0.0936
_refine_ls_R_factor_gt 0.0644
_refine_ls_shift/su_max 0.000
_refine_ls_shift/su_mean 0.000
_refine_ls_structure_factor_coef Fsqd
_refine_ls_weighting_details 'w=1/[\s^2^(Fo^2^)+(0.0399P)^2^+5.7967P] where P=(Fo^2^+2Fc^2^)/3'
_refine_ls_weighting_scheme calc
_refine_ls_wR_factor_gt 0.1506
_refine_ls_wR_factor_ref 0.1612
_reflns_Friedel_coverage 0.000
_reflns_number_gt 7693
_reflns_number_total 10719
_reflns_threshold_expression 'I > 2\s(I)'
_cod_data_source_file d2dt03427a2.cif
_cod_data_source_block digermene
_cod_depositor_comments
;
The following automatic conversions were performed:

data name '_chemical_melting_point' was changed to
'_chemical_temperature_decomposition' since the value had been given
as '437-439 (dec.)'. The value was changed to '438.0(10)' -- the
average value was taken and precision was estimated.

Automatic conversion script
Id: cif_fix_values 7556 2019-12-06 15:28:31Z antanas 
;
_cod_original_sg_symbol_H-M 'P 21/c'
_cod_database_code 7711852
_shelx_shelxl_version_number 2018/3
_shelx_space_group_comment
;
The symmetry employed for this shelxl refinement is uniquely defined
by the following loop, which should always be used as a source of
symmetry information in preference to the above space-group names.
They are only intended as comments.
;
_shelx_estimated_absorpt_t_min 0.825
_shelx_estimated_absorpt_t_max 0.918

loop_
_space_group_symop_operation_xyz
'x, y, z'
'-x, y+1/2, -z+1/2'
'-x, -y, -z'
'x, -y-1/2, z-1/2'

loop_
_atom_site_label
_atom_site_type_symbol
_atom_site_fract_x
_atom_site_fract_y
_atom_site_fract_z
_atom_site_U_iso_or_equiv
_atom_site_adp_type
_atom_site_occupancy
_atom_site_site_symmetry_order
_atom_site_calc_flag
_atom_site_refinement_flags_posn
_atom_site_refinement_flags_adp
_atom_site_refinement_flags_occupancy
_atom_site_disorder_assembly
_atom_site_disorder_group
Ge1A Ge 0.90002(4) 0.51020(2) 0.98400(6) 0.02743(13) Uani 0.7299(16) 1 d . . P A 1
Ge1B Ge 0.90661(15) 0.51883(7) 0.9374(2) 0.02743(13) Uani 0.2166(14) 1 d . . P A 2
O1B O 0.9372(7) 0.4892(3) 1.0928(8) 0.0268(17) Uani 0.2166(14) 1 d . . P A 2
Ge1C Ge 1.0101(8) 0.5421(3) 0.9963(9) 0.02743(13) Uani 0.0304(7) 1 d . . P A 3
Ge1D Ge 0.9657(11) 0.5363(5) 1.0452(12) 0.02743(13) Uani 0.0231(7) 1 d . . P A 4
S1 S 0.85327(7) 0.41499(3) 0.81243(8) 0.03952(18) Uani 1 1 d . . . . .
C1 C 0.8396(2) 0.57743(11) 0.9472(3) 0.0332(6) Uani 1 1 d . . . . .
C2 C 0.7442(2) 0.59196(11) 1.0251(3) 0.0312(5) Uani 1 1 d . . . . .
C3 C 0.7017(3) 0.56965(12) 1.1518(3) 0.0376(6) Uani 1 1 d D U . . .
C4 C 0.5999(3) 0.60377(12) 1.1923(3) 0.0389(7) Uani 1 1 d . . . . .
H4A H 0.526667 0.584905 1.204497 0.047 Uiso 1 1 calc R U . . .
H4B H 0.621365 0.619618 1.275376 0.047 Uiso 1 1 calc R U . . .
C5 C 0.5781(2) 0.64227(12) 1.0865(3) 0.0357(6) Uani 1 1 d D . . . .
C6 C 0.6790(2) 0.63326(11) 0.9959(2) 0.0309(5) Uani 1 1 d . . . . .
C7 C 0.7075(2) 0.66194(12) 0.8912(3) 0.0344(6) Uani 1 1 d . . . . .
H7 H 0.662342 0.689892 0.870746 0.041 Uiso 1 1 calc R U . . .
C8 C 0.8031(2) 0.64904(12) 0.8170(2) 0.0348(6) Uani 1 1 d . . . . .
C9 C 0.8409(3) 0.67636(13) 0.6977(3) 0.0430(7) Uani 1 1 d . . . . .
C10 C 0.9482(3) 0.64653(13) 0.6525(3) 0.0436(7) Uani 1 1 d . . . . .
H10A H 1.018740 0.667534 0.647563 0.052 Uiso 1 1 calc R U . . .
H10B H 0.931008 0.633303 0.565084 0.052 Uiso 1 1 calc R U . . .
C11 C 0.9737(3) 0.60467(12) 0.7490(3) 0.0370(6) Uani 1 1 d . . . . .
C12 C 0.8687(2) 0.60799(11) 0.8416(3) 0.0337(6) Uani 1 1 d . . . . .
C13 C 0.8028(3) 0.57067(15) 1.2555(3) 0.0505(9) Uani 1 1 d . . . . .
H13A H 0.770425 0.560368 1.339175 0.061 Uiso 1 1 calc R U . . .
H13B H 0.863572 0.546853 1.231274 0.061 Uiso 1 1 calc R U . . .
C14 C 0.8625(3) 0.61929(17) 1.2742(3) 0.0590(10) Uani 1 1 d . . . . .
H14A H 0.899450 0.629008 1.193508 0.088 Uiso 1 1 calc R U . . .
H14B H 0.923239 0.616905 1.343248 0.088 Uiso 1 1 calc R U . . .
H14C H 0.803304 0.643296 1.297956 0.088 Uiso 1 1 calc R U . . .
C15A C 0.6556(16) 0.5175(3) 1.1410(18) 0.047(2) Uani 0.74(6) 1 d D U P B 1
H15A H 0.587989 0.516588 1.078332 0.056 Uiso 0.74(6) 1 calc R U P B 1
H15B H 0.719034 0.496825 1.106880 0.056 Uiso 0.74(6) 1 calc R U P B 1
C16A C 0.6161(13) 0.4970(7) 1.270(2) 0.059(4) Uani 0.74(6) 1 d . U P B 1
H16A H 0.684292 0.494996 1.330512 0.088 Uiso 0.74(6) 1 calc R U P B 1
H16B H 0.582732 0.464768 1.256659 0.088 Uiso 0.74(6) 1 calc R U P B 1
H16C H 0.555792 0.518074 1.306720 0.088 Uiso 0.74(6) 1 calc R U P B 1
C15B C 0.649(5) 0.5200(10) 1.113(4) 0.047(2) Uani 0.26(6) 1 d D U P B 2
H15C H 0.711243 0.501214 1.070309 0.056 Uiso 0.26(6) 1 calc R U P B 2
H15D H 0.584186 0.525384 1.048703 0.056 Uiso 0.26(6) 1 calc R U P B 2
C16B C 0.597(2) 0.4874(8) 1.231(3) 0.037(4) Uani 0.26(6) 1 d . U P B 2
H16D H 0.662829 0.476571 1.287620 0.056 Uiso 0.26(6) 1 calc R U P B 2
H16E H 0.555465 0.459333 1.194931 0.056 Uiso 0.26(6) 1 calc R U P B 2
H16F H 0.542130 0.506734 1.281331 0.056 Uiso 0.26(6) 1 calc R U P B 2
C17A C 0.5781(19) 0.6948(4) 1.130(2) 0.050(4) Uani 0.57(4) 1 d D . P C 1
H17A H 0.567455 0.716192 1.054066 0.060 Uiso 0.57(4) 1 calc R U P C 1
H17B H 0.654794 0.702746 1.173413 0.060 Uiso 0.57(4) 1 calc R U P C 1
C18A C 0.4770(19) 0.7026(6) 1.2239(18) 0.052(4) Uani 0.57(4) 1 d D . P C 1
H18A H 0.400896 0.699921 1.176875 0.078 Uiso 0.57(4) 1 calc R U P C 1
H18B H 0.483985 0.734723 1.262660 0.078 Uiso 0.57(4) 1 calc R U P C 1
H18C H 0.481379 0.678196 1.292297 0.078 Uiso 0.57(4) 1 calc R U P C 1
C17B C 0.599(2) 0.6917(6) 1.153(3) 0.046(5) Uani 0.43(4) 1 d D . P C 2
H17C H 0.596670 0.716215 1.083636 0.056 Uiso 0.43(4) 1 calc R U P C 2
H17D H 0.680486 0.691307 1.189418 0.056 Uiso 0.43(4) 1 calc R U P C 2
C18B C 0.5176(18) 0.7108(5) 1.2624(18) 0.040(3) Uani 0.43(4) 1 d . . P C 2
H18D H 0.437099 0.715712 1.227371 0.060 Uiso 0.43(4) 1 calc R U P C 2
H18E H 0.549010 0.741473 1.295401 0.060 Uiso 0.43(4) 1 calc R U P C 2
H18F H 0.515957 0.687321 1.333046 0.060 Uiso 0.43(4) 1 calc R U P C 2
C19A C 0.4606(5) 0.6226(3) 1.0124(7) 0.0385(18) Uani 0.532(9) 1 d D . P C 1
H19A H 0.473274 0.588372 0.989762 0.046 Uiso 0.532(9) 1 calc R U P C 1
H19B H 0.394166 0.623816 1.073081 0.046 Uiso 0.532(9) 1 calc R U P C 1
C20A C 0.4240(5) 0.6496(3) 0.8901(6) 0.0472(19) Uani 0.532(9) 1 d D . P C 1
H20A H 0.414320 0.683838 0.910158 0.071 Uiso 0.532(9) 1 calc R U P C 1
H20B H 0.348911 0.636611 0.855927 0.071 Uiso 0.532(9) 1 calc R U P C 1
H20C H 0.485252 0.645804 0.825391 0.071 Uiso 0.532(9) 1 calc R U P C 1
C19B C 0.4554(6) 0.6463(3) 1.0225(8) 0.0341(17) Uani 0.468(9) 1 d D . P C 2
H19C H 0.395043 0.650069 1.089599 0.041 Uiso 0.468(9) 1 calc R U P C 2
H19D H 0.451975 0.675040 0.965788 0.041 Uiso 0.468(9) 1 calc R U P C 2
C20B C 0.4297(7) 0.6013(3) 0.9430(9) 0.056(2) Uani 0.468(9) 1 d D . P C 2
H20D H 0.491369 0.597037 0.878991 0.083 Uiso 0.468(9) 1 calc R U P C 2
H20E H 0.352483 0.604517 0.898499 0.083 Uiso 0.468(9) 1 calc R U P C 2
H20F H 0.428567 0.573173 1.000360 0.083 Uiso 0.468(9) 1 calc R U P C 2
C21 C 0.8747(3) 0.72880(13) 0.7326(3) 0.0484(8) Uani 1 1 d . . . . .
H21A H 0.804636 0.745000 0.768319 0.058 Uiso 1 1 calc R U . . .
H21B H 0.937256 0.728229 0.801336 0.058 Uiso 1 1 calc R U . . .
C22 C 0.9190(4) 0.75866(16) 0.6185(4) 0.0631(11) Uani 1 1 d . . . . .
H22A H 0.854897 0.762395 0.553656 0.076 Uiso 1 1 calc R U . . .
H22B H 0.986011 0.742176 0.579493 0.076 Uiso 1 1 calc R U . . .
H22C H 0.944332 0.790448 0.649534 0.076 Uiso 1 1 calc R U . . .
C23 C 0.7367(3) 0.67610(17) 0.5964(3) 0.0563(10) Uani 1 1 d . . . . .
H23A H 0.674749 0.698460 0.625926 0.068 Uiso 1 1 calc R U . . .
H23B H 0.766073 0.688631 0.513430 0.068 Uiso 1 1 calc R U . . .
C24 C 0.6813(3) 0.62766(18) 0.5722(3) 0.0645(12) Uani 1 1 d . . . . .
H24A H 0.641157 0.616998 0.650132 0.077 Uiso 1 1 calc R U . . .
H24B H 0.742879 0.604380 0.550573 0.077 Uiso 1 1 calc R U . . .
H24C H 0.623585 0.630022 0.500092 0.077 Uiso 1 1 calc R U . . .
C25 C 1.0918(3) 0.61273(12) 0.8246(3) 0.0384(6) Uani 1 1 d . . . . .
H25A H 1.104464 0.585252 0.884360 0.046 Uiso 1 1 calc R U . . .
H25B H 1.156850 0.612285 0.762194 0.046 Uiso 1 1 calc R U . . .
C26 C 1.1012(3) 0.65930(12) 0.9032(3) 0.0428(7) Uani 1 1 d . . . . .
H26A H 1.034537 0.661358 0.961827 0.051 Uiso 1 1 calc R U . . .
H26B H 1.099361 0.686962 0.844349 0.051 Uiso 1 1 calc R U . . .
H26C H 1.175745 0.659413 0.953744 0.051 Uiso 1 1 calc R U . . .
C27 C 0.9795(3) 0.55644(13) 0.6756(3) 0.0440(8) Uani 1 1 d . . . . .
H27A H 0.993823 0.530261 0.739088 0.053 Uiso 1 1 calc R U . . .
H27B H 0.901724 0.550405 0.632478 0.053 Uiso 1 1 calc R U . . .
C28 C 1.0757(3) 0.55437(14) 0.5738(3) 0.0476(8) Uani 1 1 d . . . . .
H28A H 1.153879 0.556945 0.616542 0.057 Uiso 1 1 calc R U . . .
H28B H 1.064781 0.581088 0.512741 0.057 Uiso 1 1 calc R U . . .
H28C H 1.070089 0.523758 0.526916 0.057 Uiso 1 1 calc R U . . .
C29 C 0.8181(3) 0.47380(11) 0.8429(3) 0.0369(6) Uani 1 1 d . . . . .
C30 C 0.7298(3) 0.48866(12) 0.7611(3) 0.0423(7) Uani 1 1 d . . . . .
H30 H 0.696133 0.519976 0.763846 0.051 Uiso 1 1 calc R U . . .
C31 C 0.6923(3) 0.45266(12) 0.6708(3) 0.0413(7) Uani 1 1 d . . . . .
H31 H 0.632291 0.457734 0.606223 0.050 Uiso 1 1 calc R U . . .
C32 C 0.7512(2) 0.41041(12) 0.6863(3) 0.0362(6) Uani 1 1 d . . . . .
C33 C 0.7397(3) 0.36656(12) 0.6088(3) 0.0404(7) Uani 1 1 d . U . . .
C34A C 0.7915(15) 0.3193(7) 0.6230(19) 0.062(4) Uani 0.514(5) 1 d . U P D 1
H34A H 0.842774 0.311843 0.694454 0.074 Uiso 0.514(5) 1 calc R U P D 1
C35A C 0.766(3) 0.2872(9) 0.536(2) 0.063(5) Uani 0.514(5) 1 d . U P D 1
H35A H 0.793454 0.254881 0.537081 0.076 Uiso 0.514(5) 1 calc R U P D 1
C36A C 0.695(2) 0.3063(8) 0.442(3) 0.051(4) Uani 0.514(5) 1 d . U P D 1
H36A H 0.669059 0.289116 0.366437 0.061 Uiso 0.514(5) 1 calc R U P D 1
S2A S 0.6552(5) 0.36499(19) 0.4731(5) 0.0454(8) Uani 0.514(5) 1 d . U P D 1
C34B C 0.668(2) 0.3584(9) 0.499(2) 0.062(6) Uani 0.486(5) 1 d . U P D 2
H34B H 0.618440 0.382890 0.464134 0.074 Uiso 0.486(5) 1 calc R U P D 2
C35B C 0.672(2) 0.3145(9) 0.445(3) 0.056(5) Uani 0.486(5) 1 d . U P D 2
H35B H 0.626696 0.304347 0.371410 0.067 Uiso 0.486(5) 1 calc R U P D 2
C36B C 0.754(3) 0.2865(11) 0.512(2) 0.059(5) Uani 0.486(5) 1 d . U P D 2
H36B H 0.774024 0.254616 0.487789 0.071 Uiso 0.486(5) 1 calc R U P D 2
S2B S 0.8138(4) 0.31547(13) 0.6452(5) 0.0511(10) Uani 0.486(5) 1 d . U P D 2

loop_
_atom_site_aniso_label
_atom_site_aniso_U_11
_atom_site_aniso_U_22
_atom_site_aniso_U_33
_atom_site_aniso_U_23
_atom_site_aniso_U_13
_atom_site_aniso_U_12
Ge1A 0.02630(16) 0.0350(2) 0.0212(3) -0.0003(2) 0.00334(18) -0.00288(15)
Ge1B 0.02630(16) 0.0350(2) 0.0212(3) -0.0003(2) 0.00334(18) -0.00288(15)
O1B 0.026(4) 0.031(4) 0.023(4) 0.004(3) -0.004(3) 0.000(3)
Ge1C 0.02630(16) 0.0350(2) 0.0212(3) -0.0003(2) 0.00334(18) -0.00288(15)
Ge1D 0.02630(16) 0.0350(2) 0.0212(3) -0.0003(2) 0.00334(18) -0.00288(15)
S1 0.0406(4) 0.0427(4) 0.0351(4) 0.0000(3) -0.0016(3) -0.0061(3)
C1 0.0309(13) 0.0455(16) 0.0233(12) -0.0046(11) 0.0019(10) -0.0022(11)
C2 0.0291(12) 0.0432(15) 0.0217(12) -0.0025(10) 0.0041(10) -0.0026(11)
C3 0.0356(14) 0.0475(17) 0.0300(14) 0.0061(12) 0.0086(11) 0.0044(12)
C4 0.0384(15) 0.0482(17) 0.0306(14) 0.0078(12) 0.0123(12) 0.0048(13)
C5 0.0248(12) 0.0579(18) 0.0247(13) 0.0089(12) 0.0072(10) 0.0033(12)
C6 0.0246(12) 0.0490(16) 0.0192(11) 0.0006(11) 0.0020(9) -0.0025(11)
C7 0.0311(13) 0.0508(17) 0.0215(12) 0.0029(11) 0.0012(10) -0.0007(12)
C8 0.0333(13) 0.0558(18) 0.0154(11) 0.0000(11) 0.0033(10) -0.0040(12)
C9 0.0423(16) 0.067(2) 0.0199(13) 0.0055(13) 0.0082(11) 0.0012(15)
C10 0.0387(15) 0.069(2) 0.0231(13) -0.0005(13) 0.0073(11) -0.0047(15)
C11 0.0333(14) 0.0545(18) 0.0236(12) -0.0084(12) 0.0084(11) -0.0053(12)
C12 0.0312(13) 0.0499(16) 0.0202(12) -0.0088(11) 0.0026(10) -0.0040(12)
C13 0.0502(19) 0.080(3) 0.0214(13) 0.0063(15) 0.0067(13) 0.0211(18)
C14 0.0447(19) 0.102(3) 0.0294(16) -0.0089(18) -0.0041(14) 0.006(2)
C15A 0.046(3) 0.048(2) 0.048(6) 0.018(3) 0.016(4) 0.006(2)
C16A 0.056(5) 0.061(6) 0.060(7) 0.022(6) 0.021(5) 0.006(4)
C15B 0.046(3) 0.048(2) 0.048(6) 0.018(3) 0.016(4) 0.006(2)
C16B 0.051(8) 0.028(8) 0.032(9) -0.004(6) -0.007(8) 0.001(6)
C17A 0.055(6) 0.056(6) 0.040(7) 0.022(4) 0.024(5) 0.025(4)
C18A 0.062(7) 0.052(6) 0.043(6) 0.006(4) 0.028(5) 0.016(5)
C17B 0.063(10) 0.041(6) 0.037(8) 0.016(5) 0.029(7) 0.015(6)
C18B 0.042(6) 0.046(5) 0.033(6) -0.012(4) 0.015(5) -0.004(4)
C19A 0.026(3) 0.055(5) 0.034(3) 0.008(4) 0.007(2) 0.004(3)
C20A 0.031(3) 0.076(5) 0.035(3) 0.003(3) -0.004(2) 0.000(3)
C19B 0.028(3) 0.038(4) 0.037(4) -0.003(3) 0.003(2) 0.007(3)
C20B 0.034(4) 0.058(5) 0.074(6) -0.028(4) -0.012(4) 0.000(3)
C21 0.0524(19) 0.062(2) 0.0313(15) 0.0123(14) 0.0124(14) 0.0019(16)
C22 0.069(3) 0.072(3) 0.049(2) 0.0221(19) 0.0236(19) 0.006(2)
C23 0.0489(19) 0.099(3) 0.0210(14) 0.0067(16) 0.0046(13) 0.006(2)
C24 0.0437(19) 0.123(4) 0.0264(16) -0.0116(19) -0.0027(14) 0.001(2)
C25 0.0324(14) 0.0487(17) 0.0345(15) -0.0067(13) 0.0062(11) -0.0047(12)
C26 0.0464(17) 0.0428(17) 0.0388(16) -0.0048(13) -0.0044(13) -0.0055(14)
C27 0.0353(15) 0.065(2) 0.0325(15) -0.0168(14) 0.0123(12) -0.0134(14)
C28 0.0421(17) 0.063(2) 0.0381(17) -0.0167(15) 0.0165(13) -0.0097(15)
C29 0.0318(13) 0.0438(16) 0.0355(15) -0.0009(12) 0.0094(11) -0.0079(12)
C30 0.0352(14) 0.0449(17) 0.0470(18) -0.0061(14) 0.0067(13) -0.0026(13)
C31 0.0333(14) 0.0513(18) 0.0394(16) -0.0023(14) 0.0015(12) -0.0043(13)
C32 0.0305(13) 0.0496(17) 0.0287(13) 0.0023(12) 0.0042(11) -0.0109(12)
C33 0.0371(15) 0.0490(17) 0.0353(15) -0.0007(13) 0.0040(12) -0.0116(13)
C34A 0.034(6) 0.111(8) 0.039(6) 0.004(5) -0.008(5) -0.008(5)
C35A 0.049(7) 0.041(5) 0.100(13) -0.001(7) 0.015(9) 0.004(5)
C36A 0.047(8) 0.045(6) 0.061(7) -0.020(5) 0.009(6) -0.015(6)
S2A 0.0496(12) 0.0516(17) 0.0345(15) -0.0030(12) -0.0055(10) -0.0151(12)
C34B 0.074(10) 0.062(8) 0.050(11) 0.003(7) 0.019(8) -0.001(7)
C35B 0.052(9) 0.073(11) 0.042(6) -0.012(7) -0.003(6) -0.007(7)
C36B 0.067(10) 0.064(8) 0.045(6) -0.004(5) 0.001(5) -0.007(7)
S2B 0.0439(18) 0.0480(13) 0.061(2) -0.0085(11) -0.0105(14) -0.0057(10)

loop_
_atom_type_symbol
_atom_type_description
_atom_type_scat_dispersion_real
_atom_type_scat_dispersion_imag
_atom_type_scat_source
C C 0.0033 0.0016 'International Tables Vol C Tables 4.2.6.8 and 6.1.1.4'
H H 0.0000 0.0000 'International Tables Vol C Tables 4.2.6.8 and 6.1.1.4'
Ge Ge 0.1547 1.8001 'International Tables Vol C Tables 4.2.6.8 and 6.1.1.4'
S S 0.1246 0.1234 'International Tables Vol C Tables 4.2.6.8 and 6.1.1.4'
O O 0.0106 0.0060 'International Tables Vol C Tables 4.2.6.8 and 6.1.1.4'

loop_
_geom_angle_atom_site_label_1
_geom_angle_atom_site_label_2
_geom_angle_atom_site_label_3
_geom_angle
_geom_angle_site_symmetry_1
_geom_angle_site_symmetry_3
_geom_angle_publ_flag
C29 Ge1A C1 100.55(12) . . ?
C29 Ge1A Ge1A 114.25(9) . 3_767 ?
C1 Ge1A Ge1A 124.73(9) . 3_767 ?
C1 Ge1B O1B 122.3(3) . 3_767 ?
C1 Ge1B O1B 115.3(3) . . ?
O1B Ge1B O1B 86.1(4) 3_767 . ?
C1 Ge1B C29 114.58(16) . . ?
O1B Ge1B C29 109.8(3) 3_767 . ?
O1B Ge1B C29 104.2(3) . . ?
C1 Ge1B Ge1B 131.11(15) . 3_767 ?
C29 Ge1B Ge1B 113.57(15) . 3_767 ?
Ge1B O1B Ge1B 93.9(4) 3_767 . ?
C1 Ge1C Ge1C 111.4(6) . 3_767 ?
C1 Ge1C S1 116.3(4) . 3_767 ?
Ge1C Ge1C S1 117.5(6) 3_767 3_767 ?
C1 Ge1D Ge1D 120.4(8) . 3_767 ?
C29 S1 C32 93.17(16) . . ?
C29 S1 Ge1C 65.4(2) . 3_767 ?
C32 S1 Ge1C 158.3(2) . 3_767 ?
C2 C1 C12 117.2(3) . . ?
C2 C1 Ge1B 128.0(2) . . ?
C12 C1 Ge1B 112.9(2) . . ?
C2 C1 Ge1A 114.4(2) . . ?
C12 C1 Ge1A 127.6(2) . . ?
C2 C1 Ge1D 113.7(4) . . ?
C12 C1 Ge1D 122.2(4) . . ?
C2 C1 Ge1C 131.7(3) . . ?
C12 C1 Ge1C 102.9(3) . . ?
C6 C2 C1 121.1(3) . . ?
C6 C2 C3 110.0(2) . . ?
C1 C2 C3 128.8(3) . . ?
C2 C3 C15A 115.4(7) . . ?
C2 C3 C13 110.0(2) . . ?
C15A C3 C13 108.0(8) . . ?
C2 C3 C15B 105.4(16) . . ?
C13 C3 C15B 117.8(19) . . ?
C2 C3 C4 103.4(2) . . ?
C15A C3 C4 110.0(7) . . ?
C13 C3 C4 109.9(3) . . ?
C15B C3 C4 109(2) . . ?
C5 C4 C3 109.7(2) . . ?
C5 C4 H4A 109.7 . . ?
C3 C4 H4A 109.7 . . ?
C5 C4 H4B 109.7 . . ?
C3 C4 H4B 109.7 . . ?
H4A C4 H4B 108.2 . . ?
C6 C5 C19B 115.7(4) . . ?
C6 C5 C17A 110.2(7) . . ?
C6 C5 C4 102.4(2) . . ?
C19B C5 C4 119.0(4) . . ?
C17A C5 C4 117.0(9) . . ?
C6 C5 C17B 108.4(9) . . ?
C19B C5 C17B 104.5(12) . . ?
C4 C5 C17B 106.2(12) . . ?
C6 C5 C19A 105.9(3) . . ?
C17A C5 C19A 117.3(9) . . ?
C4 C5 C19A 102.5(3) . . ?
C7 C6 C2 120.7(2) . . ?
C7 C6 C5 125.5(3) . . ?
C2 C6 C5 113.9(2) . . ?
C8 C7 C6 118.8(3) . . ?
C8 C7 H7 120.6 . . ?
C6 C7 H7 120.6 . . ?
C12 C8 C7 122.2(3) . . ?
C12 C8 C9 113.7(2) . . ?
C7 C8 C9 124.0(3) . . ?
C8 C9 C21 110.8(2) . . ?
C8 C9 C10 102.5(3) . . ?
C21 C9 C10 112.5(3) . . ?
C8 C9 C23 108.7(3) . . ?
C21 C9 C23 109.9(3) . . ?
C10 C9 C23 112.2(3) . . ?
C9 C10 C11 109.9(2) . . ?
C9 C10 H10A 109.7 . . ?
C11 C10 H10A 109.7 . . ?
C9 C10 H10B 109.7 . . ?
C11 C10 H10B 109.7 . . ?
H10A C10 H10B 108.2 . . ?
C27 C11 C12 113.5(2) . . ?
C27 C11 C25 109.2(3) . . ?
C12 C11 C25 110.1(2) . . ?
C27 C11 C10 110.1(2) . . ?
C12 C11 C10 102.7(2) . . ?
C25 C11 C10 111.1(3) . . ?
C8 C12 C1 119.9(2) . . ?
C8 C12 C11 110.6(3) . . ?
C1 C12 C11 129.3(3) . . ?
C14 C13 C3 115.0(3) . . ?
C14 C13 H13A 108.5 . . ?
C3 C13 H13A 108.5 . . ?
C14 C13 H13B 108.5 . . ?
C3 C13 H13B 108.5 . . ?
H13A C13 H13B 107.5 . . ?
C13 C14 H14A 109.5 . . ?
C13 C14 H14B 109.5 . . ?
H14A C14 H14B 109.5 . . ?
C13 C14 H14C 109.5 . . ?
H14A C14 H14C 109.5 . . ?
H14B C14 H14C 109.5 . . ?
C16A C15A C3 113.1(7) . . ?
C16A C15A H15A 109.0 . . ?
C3 C15A H15A 109.0 . . ?
C16A C15A H15B 109.0 . . ?
C3 C15A H15B 109.0 . . ?
H15A C15A H15B 107.8 . . ?
C15A C16A H16A 109.5 . . ?
C15A C16A H16B 109.5 . . ?
H16A C16A H16B 109.5 . . ?
C15A C16A H16C 109.5 . . ?
H16A C16A H16C 109.5 . . ?
H16B C16A H16C 109.5 . . ?
C3 C15B C16B 116(2) . . ?
C3 C15B H15C 108.2 . . ?
C16B C15B H15C 108.2 . . ?
C3 C15B H15D 108.2 . . ?
C16B C15B H15D 108.2 . . ?
H15C C15B H15D 107.4 . . ?
C15B C16B H16D 109.5 . . ?
C15B C16B H16E 109.5 . . ?
H16D C16B H16E 109.5 . . ?
C15B C16B H16F 109.5 . . ?
H16D C16B H16F 109.5 . . ?
H16E C16B H16F 109.5 . . ?
C5 C17A C18A 109.1(13) . . ?
C5 C17A H17A 109.9 . . ?
C18A C17A H17A 109.9 . . ?
C5 C17A H17B 109.9 . . ?
C18A C17A H17B 109.9 . . ?
H17A C17A H17B 108.3 . . ?
C17A C18A H18A 109.5 . . ?
C17A C18A H18B 109.5 . . ?
H18A C18A H18B 109.5 . . ?
C17A C18A H18C 109.5 . . ?
H18A C18A H18C 109.5 . . ?
H18B C18A H18C 109.5 . . ?
C5 C17B C18B 122.6(15) . . ?
C5 C17B H17C 106.7 . . ?
C18B C17B H17C 106.7 . . ?
C5 C17B H17D 106.7 . . ?
C18B C17B H17D 106.7 . . ?
H17C C17B H17D 106.6 . . ?
C17B C18B H18D 109.5 . . ?
C17B C18B H18E 109.5 . . ?
H18D C18B H18E 109.5 . . ?
C17B C18B H18F 109.5 . . ?
H18D C18B H18F 109.5 . . ?
H18E C18B H18F 109.5 . . ?
C20A C19A C5 115.6(5) . . ?
C20A C19A H19A 108.4 . . ?
C5 C19A H19A 108.4 . . ?
C20A C19A H19B 108.4 . . ?
C5 C19A H19B 108.4 . . ?
H19A C19A H19B 107.5 . . ?
C19A C20A H20A 109.5 . . ?
C19A C20A H20B 109.5 . . ?
H20A C20A H20B 109.5 . . ?
C19A C20A H20C 109.5 . . ?
H20A C20A H20C 109.5 . . ?
H20B C20A H20C 109.5 . . ?
C20B C19B C5 109.4(6) . . ?
C20B C19B H19C 109.8 . . ?
C5 C19B H19C 109.8 . . ?
C20B C19B H19D 109.8 . . ?
C5 C19B H19D 109.8 . . ?
H19C C19B H19D 108.2 . . ?
C19B C20B H20D 109.5 . . ?
C19B C20B H20E 109.5 . . ?
H20D C20B H20E 109.5 . . ?
C19B C20B H20F 109.5 . . ?
H20D C20B H20F 109.5 . . ?
H20E C20B H20F 109.5 . . ?
C22 C21 C9 114.4(3) . . ?
C22 C21 H21A 108.7 . . ?
C9 C21 H21A 108.7 . . ?
C22 C21 H21B 108.7 . . ?
C9 C21 H21B 108.7 . . ?
H21A C21 H21B 107.6 . . ?
C21 C22 H22A 109.5 . . ?
C21 C22 H22B 109.5 . . ?
H22A C22 H22B 109.5 . . ?
C21 C22 H22C 109.5 . . ?
H22A C22 H22C 109.5 . . ?
H22B C22 H22C 109.5 . . ?
C24 C23 C9 114.9(3) . . ?
C24 C23 H23A 108.5 . . ?
C9 C23 H23A 108.5 . . ?
C24 C23 H23B 108.5 . . ?
C9 C23 H23B 108.5 . . ?
H23A C23 H23B 107.5 . . ?
C23 C24 H24A 109.5 . . ?
C23 C24 H24B 109.5 . . ?
H24A C24 H24B 109.5 . . ?
C23 C24 H24C 109.5 . . ?
H24A C24 H24C 109.5 . . ?
H24B C24 H24C 109.5 . . ?
C26 C25 C11 116.0(3) . . ?
C26 C25 H25A 108.3 . . ?
C11 C25 H25A 108.3 . . ?
C26 C25 H25B 108.3 . . ?
C11 C25 H25B 108.3 . . ?
H25A C25 H25B 107.4 . . ?
C25 C26 H26A 109.5 . . ?
C25 C26 H26B 109.5 . . ?
H26A C26 H26B 109.5 . . ?
C25 C26 H26C 109.5 . . ?
H26A C26 H26C 109.5 . . ?
H26B C26 H26C 109.5 . . ?
C28 C27 C11 114.2(3) . . ?
C28 C27 H27A 108.7 . . ?
C11 C27 H27A 108.7 . . ?
C28 C27 H27B 108.7 . . ?
C11 C27 H27B 108.7 . . ?
H27A C27 H27B 107.6 . . ?
C27 C28 H28A 109.5 . . ?
C27 C28 H28B 109.5 . . ?
H28A C28 H28B 109.5 . . ?
C27 C28 H28C 109.5 . . ?
H28A C28 H28C 109.5 . . ?
H28B C28 H28C 109.5 . . ?
C30 C29 S1 110.3(2) . . ?
C30 C29 Ge1B 120.0(3) . . ?
S1 C29 Ge1B 127.79(19) . . ?
C30 C29 Ge1A 128.7(2) . . ?
S1 C29 Ge1A 120.98(18) . . ?
C29 C30 C31 113.4(3) . . ?
C29 C30 H30 123.3 . . ?
C31 C30 H30 123.3 . . ?
C32 C31 C30 113.1(3) . . ?
C32 C31 H31 123.4 . . ?
C30 C31 H31 123.4 . . ?
C31 C32 C33 128.3(3) . . ?
C31 C32 S1 110.0(2) . . ?
C33 C32 S1 121.6(2) . . ?
C34B C33 C32 128.6(11) . . ?
C34A C33 C32 132.3(8) . . ?
C34A C33 S2A 106.4(8) . . ?
C32 C33 S2A 121.4(3) . . ?
C34B C33 S2B 108.5(11) . . ?
C32 C33 S2B 122.9(3) . . ?
C35A C34A C33 118.1(16) . . ?
C35A C34A H34A 120.9 . . ?
C33 C34A H34A 120.9 . . ?
C34A C35A C36A 110(2) . . ?
C34A C35A H35A 124.8 . . ?
C36A C35A H35A 124.8 . . ?
C35A C36A S2A 112.7(19) . . ?
C35A C36A H36A 123.6 . . ?
S2A C36A H36A 123.6 . . ?
C33 S2A C36A 92.2(10) . . ?
C35B C34B C33 118(2) . . ?
C35B C34B H34B 121.2 . . ?
C33 C34B H34B 121.2 . . ?
C34B C35B C36B 109(2) . . ?
C34B C35B H35B 125.3 . . ?
C36B C35B H35B 125.3 . . ?
C35B C36B S2B 113(2) . . ?
C35B C36B H36B 123.7 . . ?
S2B C36B H36B 123.7 . . ?
C33 S2B C36B 91.8(11) . . ?

loop_
_geom_bond_atom_site_label_1
_geom_bond_atom_site_label_2
_geom_bond_distance
_geom_bond_site_symmetry_2
_geom_bond_publ_flag
Ge1A C29 1.985(3) . ?
Ge1A C1 2.022(3) . ?
Ge1A Ge1A 2.3443(9) 3_767 ?
Ge1B C1 1.799(4) . ?
Ge1B O1B 1.813(8) 3_767 ?
Ge1B O1B 1.831(8) . ?
Ge1B C29 1.863(3) . ?
Ge1B Ge1B 2.663(4) 3_767 ?
Ge1C C1 2.210(10) . ?
Ge1C Ge1C 2.351(19) 3_767 ?
Ge1C S1 2.750(9) 3_767 ?
Ge1D C1 2.072(13) . ?
Ge1D Ge1D 2.36(2) 3_767 ?
S1 C29 1.713(3) . ?
S1 C32 1.724(3) . ?
C1 C2 1.419(4) . ?
C1 C12 1.428(4) . ?
C2 C6 1.393(4) . ?
C2 C3 1.537(4) . ?
C3 C15A 1.542(7) . ?
C3 C13 1.547(5) . ?
C3 C15B 1.550(16) . ?
C3 C4 1.555(4) . ?
C4 C5 1.545(4) . ?
C4 H4A 0.9900 . ?
C4 H4B 0.9900 . ?
C5 C6 1.514(4) . ?
C5 C19B 1.525(7) . ?
C5 C17A 1.528(11) . ?
C5 C17B 1.550(12) . ?
C5 C19A 1.612(7) . ?
C6 C7 1.388(4) . ?
C7 C8 1.387(4) . ?
C7 H7 0.9500 . ?
C8 C12 1.381(4) . ?
C8 C9 1.518(4) . ?
C9 C21 1.546(5) . ?
C9 C10 1.550(5) . ?
C9 C23 1.556(5) . ?
C10 C11 1.555(5) . ?
C10 H10A 0.9900 . ?
C10 H10B 0.9900 . ?
C11 C27 1.542(4) . ?
C11 C12 1.546(4) . ?
C11 C25 1.546(4) . ?
C13 C14 1.520(6) . ?
C13 H13A 0.9900 . ?
C13 H13B 0.9900 . ?
C14 H14A 0.9800 . ?
C14 H14B 0.9800 . ?
C14 H14C 0.9800 . ?
C15A C16A 1.530(14) . ?
C15A H15A 0.9900 . ?
C15A H15B 0.9900 . ?
C16A H16A 0.9800 . ?
C16A H16B 0.9800 . ?
C16A H16C 0.9800 . ?
C15B C16B 1.64(4) . ?
C15B H15C 0.9900 . ?
C15B H15D 0.9900 . ?
C16B H16D 0.9800 . ?
C16B H16E 0.9800 . ?
C16B H16F 0.9800 . ?
C17A C18A 1.533(16) . ?
C17A H17A 0.9900 . ?
C17A H17B 0.9900 . ?
C18A H18A 0.9800 . ?
C18A H18B 0.9800 . ?
C18A H18C 0.9800 . ?
C17B C18B 1.57(2) . ?
C17B H17C 0.9900 . ?
C17B H17D 0.9900 . ?
C18B H18D 0.9800 . ?
C18B H18E 0.9800 . ?
C18B H18F 0.9800 . ?
C19A C20A 1.519(8) . ?
C19A H19A 0.9900 . ?
C19A H19B 0.9900 . ?
C20A H20A 0.9800 . ?
C20A H20B 0.9800 . ?
C20A H20C 0.9800 . ?
C19B C20B 1.522(9) . ?
C19B H19C 0.9900 . ?
C19B H19D 0.9900 . ?
C20B H20D 0.9800 . ?
C20B H20E 0.9800 . ?
C20B H20F 0.9800 . ?
C21 C22 1.536(5) . ?
C21 H21A 0.9900 . ?
C21 H21B 0.9900 . ?
C22 H22A 0.9800 . ?
C22 H22B 0.9800 . ?
C22 H22C 0.9800 . ?
C23 C24 1.503(6) . ?
C23 H23A 0.9900 . ?
C23 H23B 0.9900 . ?
C24 H24A 0.9800 . ?
C24 H24B 0.9800 . ?
C24 H24C 0.9800 . ?
C25 C26 1.530(4) . ?
C25 H25A 0.9900 . ?
C25 H25B 0.9900 . ?
C26 H26A 0.9800 . ?
C26 H26B 0.9800 . ?
C26 H26C 0.9800 . ?
C27 C28 1.533(4) . ?
C27 H27A 0.9900 . ?
C27 H27B 0.9900 . ?
C28 H28A 0.9800 . ?
C28 H28B 0.9800 . ?
C28 H28C 0.9800 . ?
C29 C30 1.356(5) . ?
C30 C31 1.426(5) . ?
C30 H30 0.9500 . ?
C31 C32 1.357(5) . ?
C31 H31 0.9500 . ?
C32 C33 1.462(4) . ?
C33 C34B 1.39(2) . ?
C33 C34A 1.444(19) . ?
C33 S2A 1.678(5) . ?
C33 S2B 1.685(5) . ?
C34A C35A 1.30(3) . ?
C34A H34A 0.9500 . ?
C35A C36A 1.35(4) . ?
C35A H35A 0.9500 . ?
C36A S2A 1.72(2) . ?
C36A H36A 0.9500 . ?
C34B C35B 1.34(4) . ?
C34B H34B 0.9500 . ?
C35B C36B 1.38(4) . ?
C35B H35B 0.9500 . ?
C36B S2B 1.72(3) . ?
C36B H36B 0.9500 . ?

loop_
_geom_torsion_atom_site_label_1
_geom_torsion_atom_site_label_2
_geom_torsion_atom_site_label_3
_geom_torsion_atom_site_label_4
_geom_torsion
_geom_torsion_site_symmetry_1
_geom_torsion_site_symmetry_2
_geom_torsion_site_symmetry_3
_geom_torsion_site_symmetry_4
_geom_torsion_publ_flag
C1 Ge1B O1B Ge1B -124.0(3) . . . 3_767 ?
O1B Ge1B O1B Ge1B 0.006(0) 3_767 . . 3_767 ?
C29 Ge1B O1B Ge1B 109.5(3) . . . 3_767 ?
O1B Ge1B C1 C2 -147.1(4) 3_767 . . . ?
O1B Ge1B C1 C2 -45.0(4) . . . . ?
C29 Ge1B C1 C2 76.0(3) . . . . ?
Ge1B Ge1B C1 C2 -93.3(3) 3_767 . . . ?
O1B Ge1B C1 C12 49.1(4) 3_767 . . . ?
O1B Ge1B C1 C12 151.2(3) . . . . ?
C29 Ge1B C1 C12 -87.8(2) . . . . ?
Ge1B Ge1B C1 C12 102.9(3) 3_767 . . . ?
C12 C1 C2 C6 2.6(4) . . . . ?
Ge1B C1 C2 C6 -160.6(2) . . . . ?
Ge1A C1 C2 C6 -168.1(2) . . . . ?
Ge1D C1 C2 C6 154.3(4) . . . . ?
Ge1C C1 C2 C6 145.3(4) . . . . ?
C12 C1 C2 C3 -172.9(3) . . . . ?
Ge1B C1 C2 C3 24.0(4) . . . . ?
Ge1A C1 C2 C3 16.4(4) . . . . ?
Ge1D C1 C2 C3 -21.2(5) . . . . ?
Ge1C C1 C2 C3 -30.2(6) . . . . ?
C6 C2 C3 C15A 120.9(9) . . . . ?
C1 C2 C3 C15A -63.2(9) . . . . ?
C6 C2 C3 C13 -116.6(3) . . . . ?
C1 C2 C3 C13 59.3(4) . . . . ?
C6 C2 C3 C15B 115(2) . . . . ?
C1 C2 C3 C15B -69(2) . . . . ?
C6 C2 C3 C4 0.8(3) . . . . ?
C1 C2 C3 C4 176.6(3) . . . . ?
C2 C3 C4 C5 4.2(3) . . . . ?
C15A C3 C4 C5 -119.5(8) . . . . ?
C13 C3 C4 C5 121.7(3) . . . . ?
C15B C3 C4 C5 -107.6(17) . . . . ?
C3 C4 C5 C6 -7.2(3) . . . . ?
C3 C4 C5 C19B 121.9(4) . . . . ?
C3 C4 C5 C17A -127.8(9) . . . . ?
C3 C4 C5 C17B -120.7(10) . . . . ?
C3 C4 C5 C19A 102.5(4) . . . . ?
C1 C2 C6 C7 -1.5(4) . . . . ?
C3 C2 C6 C7 174.8(3) . . . . ?
C1 C2 C6 C5 178.0(3) . . . . ?
C3 C2 C6 C5 -5.7(3) . . . . ?
C19B C5 C6 C7 56.4(5) . . . . ?
C17A C5 C6 C7 -47.4(10) . . . . ?
C4 C5 C6 C7 -172.5(3) . . . . ?
C17B C5 C6 C7 -60.6(13) . . . . ?
C19A C5 C6 C7 80.4(4) . . . . ?
C19B C5 C6 C2 -123.1(4) . . . . ?
C17A C5 C6 C2 133.2(10) . . . . ?
C4 C5 C6 C2 8.0(3) . . . . ?
C17B C5 C6 C2 120.0(13) . . . . ?
C19A C5 C6 C2 -99.0(4) . . . . ?
C2 C6 C7 C8 -0.8(4) . . . . ?
C5 C6 C7 C8 179.8(3) . . . . ?
C6 C7 C8 C12 1.8(4) . . . . ?
C6 C7 C8 C9 177.9(3) . . . . ?
C12 C8 C9 C21 -122.8(3) . . . . ?
C7 C8 C9 C21 60.7(4) . . . . ?
C12 C8 C9 C10 -2.6(3) . . . . ?
C7 C8 C9 C10 -179.0(3) . . . . ?
C12 C8 C9 C23 116.4(3) . . . . ?
C7 C8 C9 C23 -60.1(4) . . . . ?
C8 C9 C10 C11 -2.8(3) . . . . ?
C21 C9 C10 C11 116.2(3) . . . . ?
C23 C9 C10 C11 -119.2(3) . . . . ?
C9 C10 C11 C27 127.6(3) . . . . ?
C9 C10 C11 C12 6.4(3) . . . . ?
C9 C10 C11 C25 -111.3(3) . . . . ?
C7 C8 C12 C1 -0.6(4) . . . . ?
C9 C8 C12 C1 -177.1(3) . . . . ?
C7 C8 C12 C11 -176.5(3) . . . . ?
C9 C8 C12 C11 7.0(3) . . . . ?
C2 C1 C12 C8 -1.6(4) . . . . ?
Ge1B C1 C12 C8 164.0(2) . . . . ?
Ge1A C1 C12 C8 167.7(2) . . . . ?
Ge1D C1 C12 C8 -150.8(5) . . . . ?
Ge1C C1 C12 C8 -154.0(3) . . . . ?
C2 C1 C12 C11 173.5(3) . . . . ?
Ge1B C1 C12 C11 -20.9(4) . . . . ?
Ge1A C1 C12 C11 -17.2(4) . . . . ?
Ge1D C1 C12 C11 24.3(6) . . . . ?
Ge1C C1 C12 C11 21.1(4) . . . . ?
C27 C11 C12 C8 -126.9(3) . . . . ?
C25 C11 C12 C8 110.3(3) . . . . ?
C10 C11 C12 C8 -8.1(3) . . . . ?
C27 C11 C12 C1 57.6(4) . . . . ?
C25 C11 C12 C1 -65.1(4) . . . . ?
C10 C11 C12 C1 176.5(3) . . . . ?
C2 C3 C13 C14 50.6(4) . . . . ?
C15A C3 C13 C14 177.3(7) . . . . ?
C15B C3 C13 C14 171(2) . . . . ?
C4 C3 C13 C14 -62.7(3) . . . . ?
C2 C3 C15A C16A 179.3(8) . . . . ?
C13 C3 C15A C16A 55.7(13) . . . . ?
C4 C3 C15A C16A -64.3(12) . . . . ?
C2 C3 C15B C16B 179(3) . . . . ?
C13 C3 C15B C16B 56(4) . . . . ?
C4 C3 C15B C16B -70(4) . . . . ?
C6 C5 C17A C18A -178.7(9) . . . . ?
C4 C5 C17A C18A -62.4(13) . . . . ?
C19A C5 C17A C18A 60.0(14) . . . . ?
C6 C5 C17B C18B -174.5(16) . . . . ?
C19B C5 C17B C18B 62(2) . . . . ?
C4 C5 C17B C18B -65(2) . . . . ?
C6 C5 C19A C20A -65.6(7) . . . . ?
C17A C5 C19A C20A 57.9(10) . . . . ?
C4 C5 C19A C20A -172.6(5) . . . . ?
C6 C5 C19B C20B 55.8(7) . . . . ?
C4 C5 C19B C20B -66.9(7) . . . . ?
C17B C5 C19B C20B 174.9(11) . . . . ?
C8 C9 C21 C22 177.7(3) . . . . ?
C10 C9 C21 C22 63.6(4) . . . . ?
C23 C9 C21 C22 -62.2(4) . . . . ?
C8 C9 C23 C24 -48.2(4) . . . . ?
C21 C9 C23 C24 -169.6(3) . . . . ?
C10 C9 C23 C24 64.4(4) . . . . ?
C27 C11 C25 C26 179.9(3) . . . . ?
C12 C11 C25 C26 -54.8(4) . . . . ?
C10 C11 C25 C26 58.3(3) . . . . ?
C12 C11 C27 C28 174.4(3) . . . . ?
C25 C11 C27 C28 -62.4(4) . . . . ?
C10 C11 C27 C28 59.8(4) . . . . ?
C32 S1 C29 C30 1.3(2) . . . . ?
Ge1C S1 C29 C30 177.8(3) 3_767 . . . ?
C32 S1 C29 Ge1B -162.5(2) . . . . ?
C32 S1 C29 Ge1A -179.97(17) . . . . ?
C1 Ge1B C29 C30 17.3(3) . . . . ?
O1B Ge1B C29 C30 -124.8(4) 3_767 . . . ?
O1B Ge1B C29 C30 144.2(4) . . . . ?
Ge1B Ge1B C29 C30 -171.4(2) 3_767 . . . ?
C1 Ge1B C29 S1 179.77(19) . . . . ?
O1B Ge1B C29 S1 37.7(4) 3_767 . . . ?
O1B Ge1B C29 S1 -53.3(4) . . . . ?
Ge1B Ge1B C29 S1 -9.0(3) 3_767 . . . ?
S1 C29 C30 C31 -1.6(3) . . . . ?
Ge1B C29 C30 C31 163.7(2) . . . . ?
Ge1A C29 C30 C31 179.8(2) . . . . ?
C29 C30 C31 C32 1.2(4) . . . . ?
C30 C31 C32 C33 -177.4(3) . . . . ?
C30 C31 C32 S1 -0.1(3) . . . . ?
C29 S1 C32 C31 -0.7(2) . . . . ?
Ge1C S1 C32 C31 -9.3(7) 3_767 . . . ?
C29 S1 C32 C33 176.8(2) . . . . ?
Ge1C S1 C32 C33 168.1(6) 3_767 . . . ?
C31 C32 C33 C34B 1.9(14) . . . . ?
S1 C32 C33 C34B -175.0(13) . . . . ?
C31 C32 C33 C34A -174.8(11) . . . . ?
S1 C32 C33 C34A 8.2(12) . . . . ?
C31 C32 C33 S2A 6.2(5) . . . . ?
S1 C32 C33 S2A -170.7(3) . . . . ?
C31 C32 C33 S2B -176.4(3) . . . . ?
S1 C32 C33 S2B 6.6(4) . . . . ?
C32 C33 C34A C35A -178.6(17) . . . . ?
S2A C33 C34A C35A 0(2) . . . . ?
C33 C34A C35A C36A 2(3) . . . . ?
C34A C35A C36A S2A -3(3) . . . . ?
C34A C33 S2A C36A -1.9(12) . . . . ?
C32 C33 S2A C36A 177.3(9) . . . . ?
C35A C36A S2A C33 3(2) . . . . ?
C32 C33 C34B C35B -179.5(17) . . . . ?
S2B C33 C34B C35B -1(2) . . . . ?
C33 C34B C35B C36B -2(3) . . . . ?
C34B C35B C36B S2B 3(3) . . . . ?
C34B C33 S2B C36B 2.5(16) . . . . ?
C32 C33 S2B C36B -178.9(12) . . . . ?
C35B C36B S2B C33 -4(2) . . . . ?
